data_4001044
loop_
_publ_author_name
'Bando, Yoshimasa'
'Kawamoto, Tadashi'
'Mori, Takehiko'
'Kakiuchi, Toru'
'Sawa, Hiroshi'
'Takimiya, Kazuo'
'Otsubo, Tetsuo'

_publ_section_title
;
 Organic Superconductivity Enhanced by Asymmetric-Anion Random Potential
 in (MDT-TS)I0.85Br0.41[MDT-TS =
 5H-2-(1,3-diselenole-2-ylidene)-1,3,4,6-tetrathiapentalene]
;
_journal_issue 15
_journal_name_full 'Chemistry of Materials'
_journal_page_first 3521
_journal_paper_doi 10.1021/cm901456j
_journal_volume 21
_journal_year 2009
_chemical_formula_moiety 'C7 H4 Br0.41 I0.85 S4 Se2 '
_chemical_formula_sum 'C7 H4 Br0.41 I0.85 S4 Se2'
_chemical_formula_weight 514.92
_space_group_IT_number 62
_symmetry_cell_setting orthorhombic
_symmetry_Int_Tables_number 62
_symmetry_space_group_name_Hall '-P 2ac 2n'
_symmetry_space_group_name_H-M 'P n m a'
_cell_angle_alpha 90
_cell_angle_beta 90
_cell_angle_gamma 90
_cell_formula_units_Z 4
_cell_length_a 3.986(3)
_cell_length_b 12.488(1)
_cell_length_c 25.251(2)
_cell_measurement_reflns_used 24
_cell_measurement_temperature 296.2
_cell_measurement_theta_max 7.4
_cell_measurement_theta_min 6.3
_cell_volume 1256.9(10)
_computing_cell_refinement WinAFC
_computing_data_collection WinAFC
_computing_data_reduction 'teXsan Ver. 1.10'
_computing_publication_material 'teXsan Ver. 1.10'
_computing_structure_refinement 'teXsan Ver. 1.10'
_computing_structure_solution SHELXS86
_diffrn_measured_fraction_theta_full 0.9987
_diffrn_measured_fraction_theta_max 0.9987
_diffrn_measurement_device_type 'Rigaku AFC7R'
_diffrn_measurement_method \w
_diffrn_radiation_type 'Mo K\a'
_diffrn_radiation_wavelength 0.7107
_diffrn_reflns_av_R_equivalents 0.136
_diffrn_reflns_limit_h_max 5
_diffrn_reflns_limit_h_min 0
_diffrn_reflns_limit_k_max 16
_diffrn_reflns_limit_k_min 0
_diffrn_reflns_limit_l_max 32
_diffrn_reflns_limit_l_min 0
_diffrn_reflns_number 1506
_diffrn_reflns_theta_full 27.49
_diffrn_reflns_theta_max 27.49
_diffrn_standards_decay_% 0.23
_diffrn_standards_interval_count 150
_diffrn_standards_number 3
_exptl_absorpt_coefficient_mu 9.905
_exptl_absorpt_correction_T_max 0.994
_exptl_absorpt_correction_T_min 0.575
_exptl_absorpt_correction_type psi-scan
_exptl_absorpt_process_details '(North, Phillips & Mathews, 1968)'
_exptl_crystal_colour black
_exptl_crystal_density_diffrn 2.723
_exptl_crystal_density_method 'not measured'
_exptl_crystal_description needle
_exptl_crystal_size_max 0.400
_exptl_crystal_size_mid 0.020
_exptl_crystal_size_min 0.020
_refine_diff_density_max 0.42
_refine_diff_density_min -0.38
_refine_ls_extinction_coef 0.0008(1)
_refine_ls_extinction_method 'Zachariasen(1967) type 2 Gaussian isotropic'
_refine_ls_goodness_of_fit_ref 1.303
_refine_ls_hydrogen_treatment noref
_refine_ls_number_parameters 75
_refine_ls_number_reflns 736
_refine_ls_R_factor_gt 0.0325
_refine_ls_shift/su_max 0.0049
_refine_ls_structure_factor_coef Fsqd
_refine_ls_weighting_details 'w = 1/[\s^2^(Fo^2^) + (0.00000(Max(Fo^2^,0) + 2Fc^2^)/3)^2^]'
_refine_ls_weighting_scheme calc
_refine_ls_wR_factor_ref 0.0301
_reflns_number_gt 736
_reflns_number_total 1506
_reflns_threshold_expression F^2^>2.0\s(F^2^)
_cod_data_source_file cm901456j_si_001.cif
_cod_data_source_block MDT-STF-I2Br#21_rod_like_n
_cod_original_cell_volume 1256(1)
_cod_original_formula_sum 'C7 H4 Br0.41 I0.85 S4 Se2 '
_cod_database_code 4001044

loop_
_symmetry_equiv_pos_as_xyz
x,y,z
1/2+x,1/2-y,1/2-z
-x,1/2+y,-z
1/2-x,-y,1/2+z
-x,-y,-z
1/2-x,1/2+y,1/2+z
x,1/2-y,z
1/2+x,y,1/2-z

loop_
_atom_site_label
_atom_site_type_symbol
_atom_site_fract_x
_atom_site_fract_y
_atom_site_fract_z
_atom_site_U_iso_or_equiv
_atom_site_adp_type
_atom_site_occupancy
_atom_site_calc_flag
_atom_site_refinement_flags
I(1) I 1.29(1) 0.07734(8) 0.2473(4) 0.306(6) Uani 0.57 d .
Se(1) Se 0.4253(2) 0.12229(6) 0.63022(3) 0.0423(2) Uani 1.00 d .
S(1) S 1.0766(7) 0.1299(2) 0.40041(8) 0.0502(6) Uani 1.00 d .
S(2) S 0.7964(6) 0.1315(2) 0.51326(8) 0.0409(5) Uani 1.00 d .
C(1) C 1.230(4) 0.2500 0.3692(5) 0.053(4) Uani 0.50 d SP
C(2) C 0.945(2) 0.1959(5) 0.4569(3) 0.034(2) Uani 1.00 d .
C(3) C 0.689(3) 0.2500 0.5471(4) 0.035(3) Uani 0.50 d SP
C(4) C 0.539(3) 0.2500 0.5944(4) 0.034(3) Uani 0.50 d SP
C(5) C 0.241(2) 0.1978(6) 0.6871(3) 0.045(2) Uani 1.00 d .
H(1) H 1.4735 0.2500 0.3698 0.0507 Uiso 0.50 calc SP
H(2) H 1.1661 0.2500 0.3322 0.0507 Uiso 0.50 calc SP
H(3) H 0.1429 0.1586 0.7169 0.0507 Uiso 1.00 calc .

loop_
_atom_site_aniso_label
_atom_site_aniso_U_11
_atom_site_aniso_U_22
_atom_site_aniso_U_33
_atom_site_aniso_U_12
_atom_site_aniso_U_13
_atom_site_aniso_U_23
I(1) 0.83(3) 0.0410(5) 0.0510(10) -0.011(8) 0.080(5) -0.002(2)
Se(1) 0.0481(5) 0.0331(4) 0.0457(4) -0.0016(5) 0.0032(5) 0.0045(4)
S(1) 0.0690(10) 0.0360(10) 0.0460(10) 0.000(2) 0.0150(10) -0.0058(10)
S(2) 0.0600(10) 0.0253(8) 0.0378(10) 0.0030(10) 0.0050(10) 0.0000(8)
C(1) 0.06(1) 0.042(7) 0.056(8) 0.0000 0.018(9) 0.0000
C(2) 0.043(4) 0.028(4) 0.030(3) 0.000(4) 0.005(4) -0.002(3)
C(3) 0.040(7) 0.035(6) 0.031(5) 0.0000 -0.004(6) 0.0000
C(4) 0.036(6) 0.021(4) 0.045(6) 0.0000 -0.001(6) 0.0000
C(5) 0.049(6) 0.056(5) 0.028(4) -0.005(5) 0.007(4) 0.003(4)

loop_
_atom_type_symbol
_atom_type_description
_atom_type_scat_dispersion_real
_atom_type_scat_dispersion_imag
_atom_type_scat_source
C C 0.003 0.002
;International Tables for Crystallography
(1992, Vol. C, Tables 4.2.6.8 and 6.1.1.1)
;
H H 0.000 0.000
;International Tables for Crystallography
(1992, Vol. C, Table 6.1.1.2)
;
Br Br -0.290 2.459
;International Tables for Crystallography
(1992, Vol. C, Tables 4.2.6.8 and 6.1.1.1)
;
I I -0.474 1.812
;International Tables for Crystallography
(1992, Vol. C, Tables 4.2.6.8 and 6.1.1.1)
;
S S 0.125 0.123
;International Tables for Crystallography
(1992, Vol. C, Tables 4.2.6.8 and 6.1.1.1)
;
Se Se -0.093 2.226
;International Tables for Crystallography
(1992, Vol. C, Tables 4.2.6.8 and 6.1.1.1)
;

loop_
_geom_angle_atom_site_label_1
_geom_angle_atom_site_label_2
_geom_angle_atom_site_label_3
_geom_angle
_geom_angle_site_symmetry_2
_geom_angle_site_symmetry_3
_geom_angle_publ_flag
C(4) Se(1) C(5) 92.1(4) 1_555 1_555 yes
C(1) S(1) C(2) 93.8(4) 1_555 1_555 yes
C(2) S(2) C(3) 95.2(4) 1_555 1_555 yes
S(1) C(1) S(1) 112.7(8) 1_555 7_555 yes
S(1) C(2) S(2) 123.9(4) 1_555 1_555 yes
S(1) C(2) C(2) 118.5(2) 1_555 7_555 yes
S(2) C(2) C(2) 117.6(2) 1_555 7_555 yes
S(2) C(3) S(2) 114.3(6) 1_555 7_555 yes
S(2) C(3) C(4) 122.9(3) 1_555 1_555 yes
S(2) C(3) C(4) 122.9(3) 7_555 1_555 yes
Se(1) C(4) Se(1) 115.2(5) 1_555 7_555 yes
Se(1) C(4) C(3) 122.4(3) 1_555 1_555 yes
Se(1) C(4) C(3) 122.4(3) 7_555 1_555 yes
Se(1) C(5) C(5) 120.3(2) 1_555 7_555 yes
S(1) C(1) H(1) 109.43(4) 1_555 1_555 yes
H(1) C(1) H(2) 106.14(4) 1_555 1_555 yes
S(1) C(1) H(2) 109.44(4) 1_555 1_555 yes
Se(1) C(5) H(3) 119.70(4) 1_555 1_555 yes
S(1) C(1) H(1) 109.43(4) 1_555 1_555 yes
C(5) C(5) H(3) 120.00(4) 1_555 1_555 yes
S(1) C(1) H(2) 109.44(4) 1_555 1_555 yes

loop_
_geom_bond_atom_site_label_1
_geom_bond_atom_site_label_2
_geom_bond_distance
_geom_bond_site_symmetry_2
_geom_bond_publ_flag
I(1) I(1) 1.998(2) 8_555 yes
I(1) I(1) 1.998(2) 8_455 yes
Se(1) C(4) 1.889(6) . yes
Se(1) C(5) 1.869(8) . yes
S(1) C(1) 1.801(8) . yes
S(1) C(2) 1.729(8) . yes
S(2) C(2) 1.739(8) . yes
S(2) C(3) 1.762(6) . yes
C(1) H(1) 0.971(9) . yes
C(1) H(2) 0.968(9) . yes
C(2) C(2) 1.35(1) 7_555 yes
C(3) C(4) 1.34(1) . yes
C(5) C(5) 1.30(2) 7_555 yes
C(5) H(3) 0.979(9) . yes
